data_4067824
loop_
_publ_author_name
'Maheswari, K.'
'Reddy, N. Dastagiri'

_publ_section_title
;
 Reactions of N-Monosubstituted Amidines with AlMe3and AlMeCl2: Formation
 of Fused Triazaalane Heterocycles
;
_journal_issue 1
_journal_name_full Organometallics
_journal_page_first 197
_journal_paper_doi 10.1021/om2007375
_journal_volume 31
_journal_year 2012
_chemical_formula_moiety 'C73 H88 Al4 N8, C7 H8'
_chemical_formula_sum 'C80 H96 Al4 N8'
_chemical_formula_weight 1277.57
_chemical_name_systematic
;
 ?
;
_space_group_IT_number 14
_symmetry_cell_setting monoclinic
_symmetry_space_group_name_Hall '-P 2yn'
_symmetry_space_group_name_H-M 'P 1 21/n 1'
_atom_sites_solution_hydrogens geom
_atom_sites_solution_primary direct
_atom_sites_solution_secondary difmap
_audit_creation_method SHELXL-97
_cell_angle_alpha 90.00
_cell_angle_beta 100.040(3)
_cell_angle_gamma 90.00
_cell_formula_units_Z 4
_cell_length_a 14.9064(4)
_cell_length_b 21.9990(5)
_cell_length_c 24.5843(7)
_cell_measurement_reflns_used 7377
_cell_measurement_temperature 150(2)
_cell_measurement_theta_max 29.3271
_cell_measurement_theta_min 2.5303
_cell_volume 7938.4(4)
_computing_cell_refinement
;
'Sun Jan 30 09:19:09 2011'
;
_computing_data_collection
;
'Sun Jan 30 09:19:09 2011'
;
_computing_data_reduction
;
'Sun Jan 30 09:19:09 2011'
;
_computing_molecular_graphics 'ORTEP III & Olex 2'
_computing_publication_material WinGX
_computing_structure_refinement 'SHELXL-97 (Sheldrick, 2008)'
_computing_structure_solution 'SHELXS-97 (Sheldrick, 2008)'
_diffrn_ambient_temperature 150(2)
_diffrn_detector_area_resol_mean 15.9821
_diffrn_measured_fraction_theta_full 0.999
_diffrn_measured_fraction_theta_max 0.846
_diffrn_measurement_device_type 'Xcalibur, Eos'
_diffrn_measurement_method '\w scans'
_diffrn_radiation_monochromator graphite
_diffrn_radiation_source 'fine-focus sealed tube'
_diffrn_radiation_type MoK\a
_diffrn_radiation_wavelength 0.71073
_diffrn_reflns_av_R_equivalents 0.0675
_diffrn_reflns_av_sigmaI/netI 0.1416
_diffrn_reflns_limit_h_max 16
_diffrn_reflns_limit_h_min -20
_diffrn_reflns_limit_k_max 27
_diffrn_reflns_limit_k_min -29
_diffrn_reflns_limit_l_max 33
_diffrn_reflns_limit_l_min -33
_diffrn_reflns_number 45143
_diffrn_reflns_theta_full 25.00
_diffrn_reflns_theta_max 29.39
_diffrn_reflns_theta_min 2.54
_exptl_absorpt_coefficient_mu 0.103
_exptl_absorpt_correction_T_max 0.9877
_exptl_absorpt_correction_T_min 0.9627
_exptl_absorpt_correction_type multi-scan
_exptl_absorpt_process_details
;
'Sun Jan 30 09:19:09 2011'
;
_exptl_crystal_colour colorless
_exptl_crystal_density_diffrn 1.069
_exptl_crystal_density_method 'not measured'
_exptl_crystal_F_000 2736
_exptl_crystal_size_max 0.37
_exptl_crystal_size_mid 0.20
_exptl_crystal_size_min 0.12
_platon_squeeze_details
;
;
_refine_diff_density_max 0.556
_refine_diff_density_min -0.371
_refine_diff_density_rms 0.066
_refine_ls_extinction_method none
_refine_ls_goodness_of_fit_ref 0.957
_refine_ls_hydrogen_treatment constr
_refine_ls_matrix_type full
_refine_ls_number_parameters 783
_refine_ls_number_reflns 18550
_refine_ls_number_restraints 12
_refine_ls_restrained_S_all 0.962
_refine_ls_R_factor_all 0.1666
_refine_ls_R_factor_gt 0.0792
_refine_ls_shift/su_max 0.001
_refine_ls_shift/su_mean 0.000
_refine_ls_structure_factor_coef Fsqd
_refine_ls_weighting_details 'calc w=1/[\s^2^(Fo^2^)+(0.0920P)^2^+0.0000P] where P=(Fo^2^+2Fc^2^)/3'
_refine_ls_weighting_scheme calc
_refine_ls_wR_factor_gt 0.1762
_refine_ls_wR_factor_ref 0.2113
_reflns_number_gt 8975
_reflns_number_total 18550
_reflns_threshold_expression >2sigma(I)
_cod_data_source_file om2007375_si_001.cif
_cod_data_source_block Compound_6
_cod_database_code 4067824

loop_
_symmetry_equiv_pos_as_xyz
'x, y, z'
'-x+1/2, y+1/2, -z+1/2'
'-x, -y, -z'
'x-1/2, -y-1/2, z-1/2'

loop_
_atom_site_label
_atom_site_type_symbol
_atom_site_fract_x
_atom_site_fract_y
_atom_site_fract_z
_atom_site_U_iso_or_equiv
_atom_site_adp_type
_atom_site_occupancy
_atom_site_symmetry_multiplicity
_atom_site_calc_flag
_atom_site_refinement_flags
_atom_site_disorder_assembly
_atom_site_disorder_group
Al4 Al 0.80862(6) 0.61897(4) 0.24361(4) 0.0254(2) Uani 1 1 d . . .
Al1 Al 0.99982(7) 0.64298(4) 0.28441(4) 0.0304(2) Uani 1 1 d . . .
Al3 Al 0.69790(7) 0.71264(4) 0.16344(4) 0.0287(2) Uani 1 1 d . . .
Al2 Al 0.70610(7) 0.59492(4) 0.33673(4) 0.0325(2) Uani 1 1 d . . .
N8 N 1.00513(18) 0.55876(11) 0.26899(11) 0.0332(6) Uani 1 1 d . . .
H8 H 1.0552 0.5400 0.2845 0.040 Uiso 1 1 calc R . .
C11 C 0.9412(2) 0.77339(13) 0.32946(13) 0.0314(7) Uani 1 1 d . . .
H11 H 0.9142 0.7702 0.2916 0.038 Uiso 1 1 calc R . .
C56 C 0.9729(2) 0.46380(13) 0.22046(13) 0.0299(7) Uani 1 1 d . . .
C22 C 0.5370(2) 0.57796(13) 0.23215(13) 0.0284(7) Uani 1 1 d . . .
C12 C 1.0023(2) 0.81992(14) 0.34663(13) 0.0337(8) Uani 1 1 d . . .
H12 H 1.0161 0.8486 0.3204 0.040 Uiso 1 1 calc R . .
C23 C 0.5477(2) 0.51793(13) 0.24903(13) 0.0319(8) Uani 1 1 d . . .
H23 H 0.6049 0.4984 0.2505 0.038 Uiso 1 1 calc R . .
C60 C 1.0401(2) 0.35270(14) 0.18843(15) 0.0380(8) Uani 1 1 d . . .
C13 C 1.0438(2) 0.82513(15) 0.40173(13) 0.0349(8) Uani 1 1 d . . .
C26 C 0.3814(2) 0.57318(14) 0.24591(15) 0.0393(9) Uani 1 1 d . . .
H26 H 0.3245 0.5930 0.2450 0.047 Uiso 1 1 calc R . .
C24 C 0.4748(2) 0.48609(14) 0.26394(14) 0.0370(8) Uani 1 1 d . . .
H24 H 0.4831 0.4448 0.2751 0.044 Uiso 1 1 calc R . .
C33 C 0.4841(2) 0.69068(15) 0.11283(15) 0.0385(8) Uani 1 1 d . . .
H33 H 0.4993 0.7291 0.1296 0.046 Uiso 1 1 calc R . .
C71 C 0.7665(2) 0.45147(14) 0.21021(15) 0.0362(8) Uani 1 1 d . . .
H71 H 0.7901 0.4408 0.2474 0.043 Uiso 1 1 calc R . .
C38 C 0.8828(2) 0.80517(13) 0.15144(13) 0.0351(8) Uani 1 1 d . . .
H38 H 0.8706 0.8152 0.1870 0.042 Uiso 1 1 calc R . .
C10 C 0.9190(2) 0.73135(13) 0.36717(12) 0.0286(7) Uani 1 1 d . . .
C27 C 0.4530(2) 0.60511(14) 0.23015(15) 0.0364(8) Uani 1 1 d . . .
H27 H 0.4441 0.6460 0.2179 0.044 Uiso 1 1 calc R . .
C9 C 1.1155(2) 0.66797(16) 0.32762(15) 0.0450(9) Uani 1 1 d . . .
H9A H 1.1171 0.6573 0.3665 0.068 Uiso 1 1 calc R . .
H9B H 1.1227 0.7120 0.3243 0.068 Uiso 1 1 calc R . .
H9C H 1.1653 0.6472 0.3139 0.068 Uiso 1 1 calc R . .
C59 C 1.0114(3) 0.39814(15) 0.15031(16) 0.0464(9) Uani 1 1 d . . .
H59 H 1.0146 0.3914 0.1125 0.056 Uiso 1 1 calc R . .
C14 C 1.0200(3) 0.78253(16) 0.43899(14) 0.0444(9) Uani 1 1 d . . .
H14 H 1.0470 0.7850 0.4769 0.053 Uiso 1 1 calc R . .
C61 C 0.5103(2) 0.58476(15) 0.10737(14) 0.0385(8) Uani 1 1 d . . .
H61 H 0.5446 0.5494 0.1194 0.046 Uiso 1 1 calc R . .
C34 C 0.4115(2) 0.68644(19) 0.06955(16) 0.0488(10) Uani 1 1 d . . .
H34 H 0.3782 0.7219 0.0564 0.059 Uiso 1 1 calc R . .
C42 C 0.9160(3) 0.73197(14) 0.08673(14) 0.0396(9) Uani 1 1 d . . .
H42 H 0.9273 0.6912 0.0772 0.047 Uiso 1 1 calc R . .
C36 C 0.4359(3) 0.58053(18) 0.06504(15) 0.0482(9) Uani 1 1 d . . .
H36 H 0.4185 0.5419 0.0494 0.058 Uiso 1 1 calc R . .
C8 C 0.6756(3) 0.77914(15) 0.21296(16) 0.0502(10) Uani 1 1 d . . .
H8A H 0.7193 0.8120 0.2111 0.075 Uiso 1 1 calc R . .
H8B H 0.6828 0.7639 0.2509 0.075 Uiso 1 1 calc R . .
H8C H 0.6135 0.7946 0.2015 0.075 Uiso 1 1 calc R . .
C57 C 1.0013(2) 0.41955(15) 0.25920(15) 0.0428(9) Uani 1 1 d . . .
H57 H 0.9990 0.4266 0.2971 0.051 Uiso 1 1 calc R . .
C58 C 0.9784(3) 0.45284(15) 0.16575(15) 0.0421(9) Uani 1 1 d . . .
H58 H 0.9593 0.4832 0.1387 0.050 Uiso 1 1 calc R . .
C25 C 0.3909(2) 0.51323(15) 0.26291(15) 0.0396(9) Uani 1 1 d . . .
C6 C 0.5954(2) 0.59953(16) 0.36960(15) 0.0468(10) Uani 1 1 d . . .
H6A H 0.5697 0.6406 0.3646 0.070 Uiso 1 1 calc R . .
H6B H 0.6105 0.5903 0.4091 0.070 Uiso 1 1 calc R . .
H6C H 0.5507 0.5700 0.3515 0.070 Uiso 1 1 calc R . .
C39 C 0.8847(3) 0.85061(14) 0.11265(15) 0.0481(11) Uani 1 1 d . A .
H39 H 0.8744 0.8915 0.1222 0.058 Uiso 1 1 calc R . .
C15 C 0.9580(2) 0.73704(16) 0.42171(14) 0.0420(9) Uani 1 1 d . . .
H15 H 0.9421 0.7092 0.4480 0.050 Uiso 1 1 calc R . .
C17 C 0.7275(2) 0.76751(15) 0.38581(15) 0.0426(9) Uani 1 1 d . . .
H17 H 0.7342 0.7820 0.3503 0.051 Uiso 1 1 calc R . .
C70 C 0.7050(2) 0.41380(16) 0.17791(17) 0.0457(9) Uani 1 1 d . . .
H70 H 0.6864 0.3772 0.1932 0.055 Uiso 1 1 calc R . .
C35 C 0.3872(3) 0.63095(19) 0.04543(16) 0.0517(10) Uani 1 1 d . . .
H35 H 0.3374 0.6278 0.0157 0.062 Uiso 1 1 calc R . .
C5 C 0.7813(3) 0.52204(15) 0.35687(15) 0.0471(10) Uani 1 1 d . . .
H5A H 0.8003 0.5205 0.3971 0.071 Uiso 1 1 calc R . .
H5B H 0.8353 0.5237 0.3392 0.071 Uiso 1 1 calc R . .
H5C H 0.7457 0.4856 0.3444 0.071 Uiso 1 1 calc R . .
C19 C 0.6835(3) 0.7844(2) 0.47400(19) 0.0666(13) Uani 1 1 d . . .
H19 H 0.6609 0.8107 0.4991 0.080 Uiso 1 1 calc R . .
C21 C 0.7387(3) 0.68796(18) 0.45266(14) 0.0475(10) Uani 1 1 d . . .
H21 H 0.7545 0.6473 0.4634 0.057 Uiso 1 1 calc R . .
C0AA C 1.0333(3) 0.36471(15) 0.24253(16) 0.0460(10) Uani 1 1 d . . .
H0AA H 1.0513 0.3342 0.2695 0.055 Uiso 1 1 calc R . .
C62 C 1.0807(3) 0.29230(15) 0.17214(18) 0.0528(11) Uani 1 1 d . . .
C67 C 0.7572(2) 0.52144(15) 0.13548(15) 0.0391(8) Uani 1 1 d . . .
H67 H 0.7735 0.5592 0.1211 0.047 Uiso 1 1 calc R . .
C28 C 0.3108(3) 0.48068(16) 0.2809(2) 0.0634(13) Uani 1 1 d . . .
C69 C 0.6706(3) 0.42828(17) 0.12425(17) 0.0498(10) Uani 1 1 d . . .
H69 H 0.6298 0.4014 0.1021 0.060 Uiso 1 1 calc R . .
C68 C 0.6956(3) 0.48256(17) 0.10254(16) 0.0508(10) Uani 1 1 d . . .
H68 H 0.6713 0.4934 0.0655 0.061 Uiso 1 1 calc R . .
C2 C 1.1166(3) 0.87283(16) 0.42157(15) 0.0471(10) Uani 1 1 d . . .
C52 C 1.1796(3) 0.7501(2) 0.16997(17) 0.0604(12) Uani 1 1 d . . .
H52 H 1.2077 0.7889 0.1707 0.072 Uiso 1 1 calc R . .
C1 C 1.0933(3) 0.90646(17) 0.47177(16) 0.0575(11) Uani 1 1 d . . .
H1A H 1.1410 0.9363 0.4848 0.086 Uiso 1 1 calc R . .
H1B H 1.0892 0.8772 0.5013 0.086 Uiso 1 1 calc R . .
H1C H 1.0348 0.9274 0.4614 0.086 Uiso 1 1 calc R . .
C40 C 0.9014(3) 0.83763(15) 0.06039(16) 0.0527(11) Uani 1 1 d . . .
C18 C 0.6945(3) 0.80595(18) 0.42335(18) 0.0560(11) Uani 1 1 d . . .
H18 H 0.6798 0.8470 0.4136 0.067 Uiso 1 1 calc R . .
C54 C 1.1768(3) 0.6461(2) 0.14559(18) 0.0649(12) Uani 1 1 d . . .
H54 H 1.2038 0.6124 0.1304 0.078 Uiso 1 1 calc R . .
C7 C 0.6805(3) 0.72697(18) 0.08361(14) 0.0557(11) Uani 1 1 d . . .
H7A H 0.7240 0.7577 0.0757 0.084 Uiso 1 1 calc R . .
H7B H 0.6183 0.7414 0.0705 0.084 Uiso 1 1 calc R . .
H7C H 0.6905 0.6890 0.0647 0.084 Uiso 1 1 calc R . .
C55 C 1.0960(3) 0.63857(17) 0.16593(16) 0.0488(10) Uani 1 1 d . . .
H55 H 1.0676 0.5998 0.1641 0.059 Uiso 1 1 calc R . .
C41 C 0.9173(3) 0.77758(16) 0.04859(16) 0.0557(12) Uani 1 1 d . A .
H41 H 0.9296 0.7675 0.0130 0.067 Uiso 1 1 calc R . .
C31 C 0.3280(3) 0.41484(17) 0.2924(2) 0.0817(17) Uani 1 1 d . . .
H31A H 0.2722 0.3955 0.2999 0.122 Uiso 1 1 calc R . .
H31B H 0.3764 0.4102 0.3247 0.122 Uiso 1 1 calc R . .
H31C H 0.3468 0.3954 0.2603 0.122 Uiso 1 1 calc R . .
C20 C 0.7046(3) 0.7261(2) 0.48874(16) 0.0602(12) Uani 1 1 d . . .
H20 H 0.6959 0.7115 0.5238 0.072 Uiso 1 1 calc R . .
C44A C 0.8554(6) 0.9441(3) 0.0258(3) 0.061(2) Uiso 0.574(8) 1 d PD A 1
H44A H 0.9026 0.9601 0.0551 0.091 Uiso 0.574(8) 1 calc PR A 1
H44B H 0.7976 0.9412 0.0395 0.091 Uiso 0.574(8) 1 calc PR A 1
H44C H 0.8481 0.9714 -0.0062 0.091 Uiso 0.574(8) 1 calc PR A 1
C51 C 1.1004(3) 0.74268(17) 0.19198(15) 0.0476(10) Uani 1 1 d . . .
H51 H 1.0761 0.7760 0.2092 0.057 Uiso 1 1 calc R . .
C30 C 0.2821(4) 0.5143(2) 0.3287(2) 0.117(3) Uani 1 1 d . . .
H30A H 0.2749 0.5576 0.3196 0.176 Uiso 1 1 calc R . .
H30B H 0.3287 0.5092 0.3617 0.176 Uiso 1 1 calc R . .
H30C H 0.2240 0.4978 0.3356 0.176 Uiso 1 1 calc R . .
C53 C 1.2170(3) 0.7016(2) 0.14738(18) 0.0686(13) Uani 1 1 d . . .
H53 H 1.2715 0.7068 0.1328 0.082 Uiso 1 1 calc R . .
C3 C 1.2079(3) 0.8396(2) 0.43870(19) 0.0684(13) Uani 1 1 d . . .
H3A H 1.2036 0.8119 0.4693 0.103 Uiso 1 1 calc R . .
H3B H 1.2563 0.8694 0.4504 0.103 Uiso 1 1 calc R . .
H3C H 1.2220 0.8164 0.4072 0.103 Uiso 1 1 calc R . .
C4AA C 1.1248(3) 0.9195(2) 0.37693(18) 0.0758(15) Uani 1 1 d . . .
H4AA H 1.1725 0.9489 0.3911 0.114 Uiso 1 1 calc R . .
H4AB H 1.0666 0.9408 0.3664 0.114 Uiso 1 1 calc R . .
H4AC H 1.1405 0.8989 0.3445 0.114 Uiso 1 1 calc R . .
C65 C 1.0690(3) 0.2838(2) 0.11028(19) 0.0799(15) Uani 1 1 d . . .
H65A H 1.0985 0.3174 0.0941 0.120 Uiso 1 1 calc R . .
H65B H 1.0039 0.2832 0.0945 0.120 Uiso 1 1 calc R . .
H65C H 1.0968 0.2452 0.1022 0.120 Uiso 1 1 calc R . .
C29 C 0.2265(3) 0.4832(2) 0.2312(3) 0.0915(18) Uani 1 1 d . . .
H29A H 0.2091 0.5256 0.2231 0.137 Uiso 1 1 calc R . .
H29B H 0.1749 0.4612 0.2416 0.137 Uiso 1 1 calc R . .
H29C H 0.2435 0.4643 0.1984 0.137 Uiso 1 1 calc R . .
C64 C 1.1806(3) 0.2923(2) 0.1953(2) 0.0956(19) Uani 1 1 d . . .
H64A H 1.1895 0.2978 0.2354 0.143 Uiso 1 1 calc R . .
H64B H 1.2103 0.3256 0.1788 0.143 Uiso 1 1 calc R . .
H64C H 1.2074 0.2535 0.1869 0.143 Uiso 1 1 calc R . .
N3 N 0.69387(17) 0.60908(10) 0.25843(10) 0.0267(6) Uani 1 1 d . . .
N1 N 0.88579(17) 0.64572(10) 0.30521(10) 0.0268(6) Uani 1 1 d . . .
N2 N 0.78184(18) 0.66635(11) 0.36327(10) 0.0316(6) Uani 1 1 d . . .
N4 N 0.61344(18) 0.64655(11) 0.17512(11) 0.0303(6) Uani 1 1 d . . .
N7 N 0.85838(17) 0.54477(10) 0.22109(10) 0.0283(6) Uani 1 1 d . . .
N5 N 0.81477(17) 0.67838(10) 0.19081(10) 0.0272(6) Uani 1 1 d . . .
N6 N 0.97508(18) 0.67679(11) 0.21104(11) 0.0296(6) Uani 1 1 d . . .
C37 C 0.8984(2) 0.74512(13) 0.13876(13) 0.0299(7) Uani 1 1 d . . .
C8AA C 0.6185(2) 0.61290(13) 0.22124(13) 0.0268(7) Uani 1 1 d . . .
C0BA C 0.8949(2) 0.69732(12) 0.18183(13) 0.0270(7) Uani 1 1 d . . .
C16 C 0.7502(2) 0.70829(15) 0.40098(13) 0.0354(8) Uani 1 1 d . . .
C4 C 0.9434(2) 0.52452(13) 0.23788(13) 0.0289(7) Uani 1 1 d . . .
C32 C 0.5352(2) 0.64012(14) 0.13224(14) 0.0331(8) Uani 1 1 d . . .
C9AA C 0.8589(2) 0.67871(14) 0.34477(13) 0.0311(7) Uani 1 1 d . . .
C66 C 0.7936(2) 0.50487(13) 0.18816(14) 0.0306(7) Uani 1 1 d . . .
C50 C 1.0569(2) 0.68708(15) 0.18885(13) 0.0333(8) Uani 1 1 d . . .
C63 C 1.0320(5) 0.24049(18) 0.1949(3) 0.127(3) Uani 1 1 d . . .
H63A H 0.9660 0.2464 0.1849 0.191 Uiso 1 1 calc R . .
H63B H 1.0493 0.2395 0.2352 0.191 Uiso 1 1 calc R . .
H63C H 1.0491 0.2020 0.1794 0.191 Uiso 1 1 calc R . .
C45A C 0.8089(6) 0.8655(4) -0.0370(3) 0.075(3) Uiso 0.574(8) 1 d PD A 1
H45A H 0.7514 0.8611 -0.0232 0.112 Uiso 0.574(8) 1 calc PR A 1
H45B H 0.8246 0.8267 -0.0526 0.112 Uiso 0.574(8) 1 calc PR A 1
H45C H 0.8024 0.8969 -0.0656 0.112 Uiso 0.574(8) 1 calc PR A 1
C46A C 0.9710(6) 0.8827(3) -0.0134(4) 0.067(3) Uiso 0.574(8) 1 d PD A 1
H46A H 0.9802 0.8424 -0.0285 0.101 Uiso 0.574(8) 1 calc PR A 1
H46B H 1.0219 0.8920 0.0164 0.101 Uiso 0.574(8) 1 calc PR A 1
H46C H 0.9680 0.9133 -0.0426 0.101 Uiso 0.574(8) 1 calc PR A 1
C46B C 1.0290(9) 0.8993(7) 0.0239(6) 0.109(5) Uiso 0.426(8) 1 d PD A 2
H46D H 1.0528 0.8606 0.0128 0.164 Uiso 0.426(8) 1 calc PR A 2
H46E H 1.0614 0.9106 0.0607 0.164 Uiso 0.426(8) 1 calc PR A 2
H46F H 1.0379 0.9309 -0.0027 0.164 Uiso 0.426(8) 1 calc PR A 2
C45B C 0.8882(11) 0.8759(6) -0.0329(5) 0.114(5) Uiso 0.426(8) 1 d PD A 2
H45D H 0.8221 0.8708 -0.0369 0.172 Uiso 0.426(8) 1 calc PR A 2
H45E H 0.9158 0.8377 -0.0423 0.172 Uiso 0.426(8) 1 calc PR A 2
H45F H 0.9018 0.9082 -0.0577 0.172 Uiso 0.426(8) 1 calc PR A 2
C43A C 0.8824(5) 0.8831(3) 0.0093(3) 0.0482(19) Uiso 0.574(8) 1 d PD A 1
C44B C 0.9000(8) 0.9526(4) 0.0426(5) 0.058(3) Uiso 0.426(8) 1 d PD A 2
H44D H 0.9429 0.9657 0.0754 0.088 Uiso 0.426(8) 1 calc PR A 2
H44E H 0.8384 0.9506 0.0514 0.088 Uiso 0.426(8) 1 calc PR A 2
H44F H 0.9011 0.9818 0.0126 0.088 Uiso 0.426(8) 1 calc PR A 2
C43B C 0.9264(7) 0.8927(4) 0.0255(4) 0.041(2) Uiso 0.426(8) 1 d PD A 2

loop_
_atom_site_aniso_label
_atom_site_aniso_U_11
_atom_site_aniso_U_22
_atom_site_aniso_U_33
_atom_site_aniso_U_23
_atom_site_aniso_U_13
_atom_site_aniso_U_12
Al4 0.0179(5) 0.0281(5) 0.0305(5) 0.0015(4) 0.0047(4) -0.0018(4)
Al1 0.0199(5) 0.0329(5) 0.0381(6) -0.0013(4) 0.0041(5) -0.0031(4)
Al3 0.0225(5) 0.0310(5) 0.0318(5) 0.0035(4) 0.0024(4) -0.0016(4)
Al2 0.0292(6) 0.0364(5) 0.0338(6) 0.0023(4) 0.0107(5) -0.0052(5)
N8 0.0191(14) 0.0339(15) 0.0444(17) 0.0010(13) -0.0006(13) 0.0010(12)
C11 0.0311(19) 0.0372(17) 0.0248(17) -0.0060(14) 0.0018(15) 0.0023(16)
C56 0.0179(16) 0.0305(17) 0.042(2) 0.0027(15) 0.0057(15) -0.0015(14)
C22 0.0224(17) 0.0282(16) 0.0349(18) -0.0006(14) 0.0056(15) -0.0019(14)
C12 0.032(2) 0.0347(17) 0.0351(19) -0.0016(15) 0.0089(16) -0.0026(16)
C23 0.0245(18) 0.0342(18) 0.0373(19) -0.0011(14) 0.0062(16) 0.0015(15)
C60 0.0213(18) 0.0359(18) 0.057(2) -0.0043(17) 0.0070(17) -0.0037(16)
C13 0.0270(19) 0.0460(19) 0.0328(18) -0.0082(15) 0.0082(16) -0.0071(16)
C26 0.0228(18) 0.0340(18) 0.064(2) -0.0068(17) 0.0157(18) -0.0021(16)
C24 0.037(2) 0.0297(17) 0.047(2) -0.0032(15) 0.0157(18) -0.0047(16)
C33 0.0268(19) 0.0410(19) 0.047(2) 0.0108(16) 0.0062(17) 0.0009(16)
C71 0.0287(19) 0.0348(18) 0.046(2) -0.0019(16) 0.0103(17) -0.0029(16)
C38 0.041(2) 0.0334(18) 0.0347(19) -0.0040(14) 0.0179(17) -0.0037(16)
C10 0.0220(17) 0.0386(18) 0.0252(17) -0.0032(14) 0.0045(14) -0.0023(15)
C27 0.0266(19) 0.0292(17) 0.055(2) 0.0016(15) 0.0127(18) -0.0002(15)
C9 0.028(2) 0.050(2) 0.054(2) -0.0036(18) -0.0002(18) -0.0082(18)
C59 0.050(3) 0.045(2) 0.045(2) -0.0066(17) 0.008(2) 0.0059(19)
C14 0.042(2) 0.065(2) 0.0250(18) -0.0043(17) 0.0024(17) -0.015(2)
C61 0.0277(19) 0.046(2) 0.040(2) 0.0015(16) 0.0032(17) -0.0016(17)
C34 0.025(2) 0.072(3) 0.049(2) 0.023(2) 0.0037(18) 0.011(2)
C42 0.054(2) 0.0309(17) 0.037(2) -0.0031(15) 0.0185(19) 0.0033(17)
C36 0.032(2) 0.064(2) 0.046(2) -0.0029(19) -0.0027(18) -0.005(2)
C8 0.040(2) 0.044(2) 0.068(3) -0.0040(19) 0.011(2) 0.0018(19)
C57 0.042(2) 0.041(2) 0.048(2) 0.0059(17) 0.0173(19) 0.0033(18)
C58 0.045(2) 0.0381(19) 0.042(2) 0.0043(16) 0.0047(19) 0.0085(18)
C25 0.033(2) 0.0370(19) 0.053(2) -0.0063(16) 0.0186(19) -0.0093(17)
C6 0.041(2) 0.056(2) 0.048(2) -0.0058(18) 0.0214(19) -0.0162(19)
C39 0.067(3) 0.0268(17) 0.058(2) 0.0010(16) 0.033(2) 0.0042(18)
C15 0.035(2) 0.061(2) 0.0286(19) 0.0007(16) 0.0030(17) -0.0189(19)
C17 0.030(2) 0.049(2) 0.049(2) -0.0075(18) 0.0085(18) -0.0046(18)
C70 0.032(2) 0.040(2) 0.066(3) -0.0067(19) 0.012(2) -0.0063(18)
C35 0.022(2) 0.079(3) 0.050(2) 0.007(2) -0.0038(18) 0.000(2)
C5 0.048(2) 0.054(2) 0.039(2) 0.0108(17) 0.0071(19) 0.0034(19)
C19 0.039(3) 0.095(4) 0.068(3) -0.048(3) 0.018(2) -0.019(3)
C21 0.043(2) 0.065(2) 0.036(2) -0.0073(18) 0.0089(19) -0.014(2)
C0AA 0.047(2) 0.0350(19) 0.058(3) 0.0126(17) 0.014(2) 0.0059(18)
C62 0.043(2) 0.036(2) 0.079(3) -0.0123(19) 0.008(2) 0.0092(18)
C67 0.032(2) 0.0342(18) 0.047(2) 0.0018(16) -0.0034(18) 0.0010(16)
C28 0.055(3) 0.041(2) 0.108(4) -0.010(2) 0.050(3) -0.017(2)
C69 0.033(2) 0.045(2) 0.066(3) -0.015(2) -0.006(2) 0.0008(18)
C68 0.040(2) 0.057(2) 0.048(2) 0.0006(19) -0.013(2) 0.007(2)
C2 0.047(2) 0.056(2) 0.040(2) -0.0097(18) 0.0127(19) -0.018(2)
C52 0.043(3) 0.084(3) 0.057(3) -0.001(2) 0.019(2) -0.024(2)
C1 0.059(3) 0.061(2) 0.052(2) -0.020(2) 0.008(2) -0.020(2)
C40 0.077(3) 0.0347(19) 0.058(3) 0.0132(17) 0.043(2) 0.012(2)
C18 0.037(2) 0.057(2) 0.076(3) -0.025(2) 0.014(2) -0.002(2)
C54 0.047(3) 0.086(3) 0.068(3) -0.005(2) 0.030(2) 0.016(3)
C7 0.043(2) 0.084(3) 0.038(2) 0.016(2) 0.0001(19) -0.015(2)
C55 0.040(2) 0.054(2) 0.057(2) -0.0047(19) 0.022(2) 0.0010(19)
C41 0.083(3) 0.048(2) 0.046(2) 0.0056(18) 0.039(2) 0.014(2)
C31 0.083(4) 0.053(3) 0.125(4) 0.001(3) 0.063(4) -0.024(3)
C20 0.049(3) 0.094(3) 0.040(2) -0.025(2) 0.017(2) -0.024(3)
C51 0.038(2) 0.057(2) 0.051(2) -0.0069(18) 0.0148(19) -0.0143(19)
C30 0.158(6) 0.070(3) 0.160(6) -0.018(3) 0.131(5) -0.029(3)
C53 0.035(2) 0.115(4) 0.062(3) 0.002(3) 0.026(2) -0.011(3)
C3 0.040(3) 0.092(3) 0.075(3) -0.024(3) 0.015(2) -0.022(2)
C4AA 0.088(4) 0.079(3) 0.061(3) -0.012(2) 0.013(3) -0.056(3)
C65 0.064(3) 0.082(3) 0.087(4) -0.043(3) -0.008(3) 0.030(3)
C29 0.038(3) 0.082(3) 0.157(6) -0.007(3) 0.025(3) -0.017(3)
C64 0.064(3) 0.112(4) 0.098(4) -0.037(3) -0.022(3) 0.057(3)
N3 0.0198(14) 0.0282(13) 0.0326(15) 0.0018(11) 0.0061(12) -0.0036(11)
N1 0.0232(14) 0.0293(13) 0.0284(14) -0.0008(11) 0.0056(12) -0.0021(12)
N2 0.0261(15) 0.0420(15) 0.0273(14) -0.0017(12) 0.0065(13) -0.0030(13)
N4 0.0205(14) 0.0341(14) 0.0365(15) 0.0019(12) 0.0057(13) -0.0022(12)
N7 0.0202(14) 0.0280(13) 0.0364(15) 0.0014(11) 0.0039(12) -0.0010(12)
N5 0.0214(14) 0.0277(13) 0.0330(15) 0.0004(11) 0.0058(12) -0.0020(12)
N6 0.0206(14) 0.0334(14) 0.0359(15) 0.0002(12) 0.0080(13) -0.0025(12)
C37 0.0264(18) 0.0296(16) 0.0354(18) 0.0038(14) 0.0098(15) -0.0035(14)
C8AA 0.0203(17) 0.0279(16) 0.0327(18) -0.0011(14) 0.0061(15) 0.0002(14)
C0BA 0.0258(18) 0.0245(15) 0.0323(18) -0.0093(13) 0.0095(15) -0.0015(14)
C16 0.0199(17) 0.052(2) 0.0343(19) -0.0069(16) 0.0058(15) -0.0089(16)
C4 0.0217(17) 0.0318(17) 0.0355(18) 0.0070(14) 0.0111(15) 0.0028(15)
C32 0.0157(16) 0.0411(19) 0.042(2) 0.0035(16) 0.0030(15) -0.0005(15)
C9AA 0.0243(18) 0.0385(18) 0.0294(17) 0.0079(14) 0.0017(15) -0.0016(15)
C66 0.0199(17) 0.0302(17) 0.042(2) -0.0038(15) 0.0060(16) 0.0038(14)
C50 0.0200(17) 0.0457(19) 0.0345(18) 0.0027(15) 0.0057(15) -0.0035(16)
C63 0.200(7) 0.028(2) 0.177(6) -0.001(3) 0.099(6) -0.002(3)

loop_
_atom_type_symbol
_atom_type_description
_atom_type_scat_dispersion_real
_atom_type_scat_dispersion_imag
_atom_type_scat_source
C C 0.0033 0.0016 'International Tables Vol C Tables 4.2.6.8 and 6.1.1.4'
H H 0.0000 0.0000 'International Tables Vol C Tables 4.2.6.8 and 6.1.1.4'
N N 0.0061 0.0033 'International Tables Vol C Tables 4.2.6.8 and 6.1.1.4'
Al Al 0.0645 0.0514 'International Tables Vol C Tables 4.2.6.8 and 6.1.1.4'

loop_
_geom_angle_atom_site_label_1
_geom_angle_atom_site_label_2
_geom_angle_atom_site_label_3
_geom_angle
N3 Al4 N1 110.43(12)
N3 Al4 N5 112.73(12)
N1 Al4 N5 104.57(11)
N3 Al4 N7 112.36(11)
N1 Al4 N7 107.09(12)
N5 Al4 N7 109.23(11)
N3 Al4 Al1 148.47(9)
N1 Al4 Al1 38.55(8)
N5 Al4 Al1 87.03(9)
N7 Al4 Al1 81.28(9)
N1 Al1 N8 99.14(11)
N1 Al1 N6 102.12(12)
N8 Al1 N6 101.41(12)
N1 Al1 C9 127.45(14)
N8 Al1 C9 108.80(14)
N6 Al1 C9 114.20(14)
N1 Al1 Al4 37.87(8)
N8 Al1 Al4 79.96(9)
N6 Al1 Al4 74.35(8)
C9 Al1 Al4 165.21(12)
N5 Al3 C7 111.69(15)
N5 Al3 C8 108.52(15)
C7 Al3 C8 119.52(17)
N5 Al3 N4 102.92(11)
C7 Al3 N4 106.70(14)
C8 Al3 N4 106.03(13)
N3 Al2 C6 117.59(15)
N3 Al2 C5 109.47(13)
C6 Al2 C5 114.91(16)
N3 Al2 N2 98.65(11)
C6 Al2 N2 107.20(13)
C5 Al2 N2 107.25(15)
C4 N8 Al1 128.5(2)
C12 C11 C10 120.6(3)
C57 C56 C58 119.1(3)
C57 C56 C4 120.4(3)
C58 C56 C4 120.4(3)
C27 C22 C23 118.6(3)
C27 C22 C8AA 122.0(3)
C23 C22 C8AA 119.2(3)
C11 C12 C13 120.9(3)
C22 C23 C24 120.3(3)
C0AA C60 C59 116.7(3)
C0AA C60 C62 121.0(3)
C59 C60 C62 122.3(3)
C12 C13 C14 117.5(3)
C12 C13 C2 122.5(3)
C14 C13 C2 119.9(3)
C25 C26 C27 121.6(3)
C25 C24 C23 121.5(3)
C34 C33 C32 121.4(3)
C70 C71 C66 119.6(3)
C39 C38 C37 120.6(3)
C15 C10 C11 118.8(3)
C15 C10 C9AA 123.4(3)
C11 C10 C9AA 117.5(3)
C22 C27 C26 120.5(3)
C58 C59 C60 121.8(3)
C15 C14 C13 121.2(3)
C32 C61 C36 120.6(3)
C35 C34 C33 120.2(3)
C41 C42 C37 120.4(3)
C35 C36 C61 121.1(4)
C56 C57 C0AA 119.5(3)
C59 C58 C56 120.3(3)
C24 C25 C26 117.5(3)
C24 C25 C28 123.0(3)
C26 C25 C28 119.5(3)
C40 C39 C38 121.4(3)
C10 C15 C14 121.0(3)
C16 C17 C18 119.2(4)
C69 C70 C71 121.0(3)
C36 C35 C34 118.9(4)
C20 C19 C18 120.8(4)
C20 C21 C16 120.7(4)
C60 C0AA C57 122.7(3)
C64 C62 C63 111.7(5)
C64 C62 C65 108.4(4)
C63 C62 C65 107.5(4)
C64 C62 C60 108.1(3)
C63 C62 C60 108.5(3)
C65 C62 C60 112.7(3)
C66 C67 C68 119.8(3)
C31 C28 C30 112.9(4)
C31 C28 C25 113.3(3)
C30 C28 C25 109.7(3)
C31 C28 C29 105.5(4)
C30 C28 C29 106.6(4)
C25 C28 C29 108.4(4)
C70 C69 C68 119.4(4)
C69 C68 C67 119.7(4)
C4AA C2 C13 112.0(3)
C4AA C2 C1 108.2(3)
C13 C2 C1 110.0(3)
C4AA C2 C3 109.8(3)
C13 C2 C3 107.8(3)
C1 C2 C3 108.9(3)
C53 C52 C51 120.1(4)
C39 C40 C41 117.3(3)
C39 C40 C43B 116.7(4)
C41 C40 C43B 123.9(4)
C39 C40 C43A 124.6(4)
C41 C40 C43A 116.7(4)
C43B C40 C43A 26.9(4)
C19 C18 C17 120.1(4)
C53 C54 C55 120.0(4)
C50 C55 C54 120.5(4)
C42 C41 C40 122.1(3)
C19 C20 C21 119.9(4)
C50 C51 C52 120.3(3)
C54 C53 C52 120.4(4)
C8AA N3 Al4 124.6(2)
C8AA N3 Al2 128.5(2)
Al4 N3 Al2 106.87(14)
C9AA N1 Al4 123.7(2)
C9AA N1 Al1 128.7(2)
Al4 N1 Al1 103.58(12)
C9AA N2 C16 119.0(3)
C9AA N2 Al2 121.7(2)
C16 N2 Al2 119.2(2)
C8AA N4 C32 118.9(3)
C8AA N4 Al3 125.7(2)
C32 N4 Al3 115.0(2)
C4 N7 C66 118.4(2)
C4 N7 Al4 126.0(2)
C66 N7 Al4 115.17(19)
C0BA N5 Al4 119.7(2)
C0BA N5 Al3 127.8(2)
Al4 N5 Al3 111.78(13)
C0BA N6 C50 118.2(3)
C0BA N6 Al1 129.0(2)
C50 N6 Al1 112.3(2)
C42 C37 C38 118.3(3)
C42 C37 C0BA 122.9(3)
C38 C37 C0BA 118.8(3)
N3 C8AA N4 122.3(3)
N3 C8AA C22 117.4(3)
N4 C8AA C22 120.3(3)
N5 C0BA N6 123.0(3)
N5 C0BA C37 118.9(3)
N6 C0BA C37 118.0(3)
C17 C16 C21 119.3(3)
C17 C16 N2 121.4(3)
C21 C16 N2 119.3(3)
N8 C4 N7 120.9(3)
N8 C4 C56 117.8(3)
N7 C4 C56 121.3(3)
C61 C32 C33 117.8(3)
C61 C32 N4 122.1(3)
C33 C32 N4 120.1(3)
N1 C9AA N2 121.6(3)
N1 C9AA C10 116.8(3)
N2 C9AA C10 121.6(3)
C67 C66 C71 120.3(3)
C67 C66 N7 119.1(3)
C71 C66 N7 120.6(3)
C51 C50 C55 118.6(3)
C51 C50 N6 122.7(3)
C55 C50 N6 118.6(3)
C44A C43A C45A 104.4(6)
C44A C43A C46A 113.7(6)
C45A C43A C46A 106.8(6)
C44A C43A C40 111.9(6)
C45A C43A C40 116.5(6)
C46A C43A C40 103.8(5)
C44B C43B C45B 115.1(8)
C44B C43B C46B 103.9(8)
C45B C43B C46B 102.3(8)
C44B C43B C40 116.0(7)
C45B C43B C40 104.4(8)
C46B C43B C40 114.7(8)

loop_
_geom_bond_atom_site_label_1
_geom_bond_atom_site_label_2
_geom_bond_distance
Al4 N3 1.823(3)
Al4 N1 1.832(3)
Al4 N5 1.856(2)
Al4 N7 1.914(2)
Al4 Al1 2.9003(14)
Al1 N1 1.859(3)
Al1 N8 1.895(3)
Al1 N6 1.926(3)
Al1 C9 1.941(4)
Al3 N5 1.910(3)
Al3 C7 1.960(4)
Al3 C8 1.968(3)
Al3 N4 1.977(3)
Al2 N3 1.927(3)
Al2 C6 1.963(3)
Al2 C5 1.970(4)
Al2 N2 1.978(3)
N8 C4 1.324(4)
C11 C12 1.386(4)
C11 C10 1.389(4)
C56 C57 1.376(4)
C56 C58 1.383(4)
C56 C4 1.492(4)
C22 C27 1.381(4)
C22 C23 1.385(4)
C22 C8AA 1.500(4)
C12 C13 1.392(4)
C23 C24 1.394(4)
C60 C0AA 1.377(5)
C60 C59 1.386(5)
C60 C62 1.542(5)
C13 C14 1.399(4)
C13 C2 1.527(5)
C26 C25 1.383(4)
C26 C27 1.387(4)
C24 C25 1.383(5)
C33 C34 1.383(5)
C33 C32 1.385(4)
C71 C70 1.380(5)
C71 C66 1.383(4)
C38 C39 1.385(4)
C38 C37 1.386(4)
C10 C15 1.371(4)
C10 C9AA 1.508(4)
C59 C58 1.378(4)
C14 C15 1.378(5)
C61 C32 1.384(4)
C61 C36 1.385(5)
C34 C35 1.378(5)
C42 C41 1.376(4)
C42 C37 1.381(4)
C36 C35 1.367(5)
C57 C0AA 1.385(5)
C25 C28 1.522(5)
C39 C40 1.381(5)
C17 C16 1.381(5)
C17 C18 1.403(5)
C70 C69 1.367(5)
C19 C20 1.355(6)
C19 C18 1.369(6)
C21 C20 1.381(5)
C21 C16 1.385(5)
C62 C64 1.498(6)
C62 C63 1.511(6)
C62 C65 1.512(6)
C67 C66 1.363(5)
C67 C68 1.404(5)
C28 C31 1.490(5)
C28 C30 1.512(6)
C28 C29 1.593(7)
C69 C68 1.386(5)
C2 C4AA 1.524(5)
C2 C1 1.530(5)
C2 C3 1.538(6)
C52 C53 1.365(6)
C52 C51 1.392(5)
C40 C41 1.382(5)
C40 C43B 1.566(9)
C40 C43A 1.593(8)
C54 C53 1.358(6)
C54 C55 1.391(5)
C55 C50 1.383(5)
C44A C43A 1.478(8)
C51 C50 1.380(4)
N3 C8AA 1.322(4)
N1 C9AA 1.330(4)
N2 C9AA 1.336(4)
N2 C16 1.444(4)
N4 C8AA 1.345(4)
N4 C32 1.437(4)
N7 C4 1.339(4)
N7 C66 1.445(4)
N5 C0BA 1.319(4)
N6 C0BA 1.360(4)
N6 C50 1.438(4)
C37 C0BA 1.500(4)
C45A C43A 1.486(9)
C46A C43A 1.520(9)
C46B C43B 1.543(12)
C45B C43B 1.494(13)
C44B C43B 1.459(10)

loop_
_platon_squeeze_void_nr
_platon_squeeze_void_average_x
_platon_squeeze_void_average_y
_platon_squeeze_void_average_z
_platon_squeeze_void_volume
_platon_squeeze_void_count_electrons
_platon_squeeze_void_content
1 0.000 0.500 0.500 455 61 ' '
2 0.000 0.500 0.000 254 33 ' '
3 0.500 1.000 0.000 455 61 ' '
4 0.500 0.000 0.500 254 33 ' '
